data_1518629
loop_
_publ_author_name
'Zamora, Ana'
'P\'erez, Sergio A'
'Rodr\'iguez, Venancio'
'Janiak, Christoph'
'Yellol, Gorakh S.'
'Ruiz, Jos\'e'

_publ_section_title
;
 Dual Antitumor and Antiangiogenic Activity of Organoplatinum(II)
 Complexes.
;
_journal_issue 3
_journal_name_full 'Journal of medicinal chemistry'
_journal_page_first 1320
_journal_page_last 1336
_journal_paper_doi 10.1021/jm501662b
_journal_volume 58
_journal_year 2015
_chemical_formula_moiety 'C31 H26 Cl F9 N O P Pt'
_chemical_formula_sum 'C31 H26 Cl F9 N O P Pt'
_chemical_formula_weight 861.04
_chemical_name_systematic
; 
Chlorido-(N,N-dimethyl(4-methoxy)benzylamine-
\kN,\kC)-tris(4-trifluoromethylphenyl)phosphane-platinum(II)   
;
_space_group_IT_number 14
_symmetry_cell_setting monoclinic
_symmetry_space_group_name_Hall '-P 2ybc'
_symmetry_space_group_name_H-M 'P 1 21/c 1'
_atom_sites_solution_hydrogens geom
_atom_sites_solution_primary direct
_atom_sites_solution_secondary difmap
_audit_creation_method SHELXL-97
_cell_angle_alpha 90.00
_cell_angle_beta 98.576(2)
_cell_angle_gamma 90.00
_cell_formula_units_Z 4
_cell_length_a 17.3951(8)
_cell_length_b 14.9557(7)
_cell_length_c 11.9109(5)
_cell_measurement_reflns_used 3751
_cell_measurement_temperature 100(2)
_cell_measurement_theta_max 30.49
_cell_measurement_theta_min 3.039
_cell_volume 3064.0(2)
_computing_cell_refinement 'Bruker SAINT'
_computing_data_collection 'Bruker SMART'
_computing_data_reduction 'Bruker SAINT'
_computing_molecular_graphics 'DIAMOND (Crystal Impact, 2009)'
_computing_publication_material 'SHELXL-97 (Sheldrick, 2008)'
_computing_structure_refinement 'SHELXL-97 (Sheldrick, 2008)'
_computing_structure_solution 'SHELXS-97 (Sheldrick, 2008)'
_diffrn_ambient_temperature 100(2)
_diffrn_measured_fraction_theta_full 1.000
_diffrn_measured_fraction_theta_max 1.000
_diffrn_measurement_device_type 'Bruker SMART APEX CCD'
_diffrn_measurement_method \w-scan
_diffrn_radiation_monochromator graphite
_diffrn_radiation_source 'fine-focus sealed tube'
_diffrn_radiation_type MoK\a
_diffrn_radiation_wavelength 0.71073
_diffrn_reflns_av_R_equivalents 0.0461
_diffrn_reflns_av_sigmaI/netI 0.0191
_diffrn_reflns_limit_h_max 21
_diffrn_reflns_limit_h_min -21
_diffrn_reflns_limit_k_max 18
_diffrn_reflns_limit_k_min -18
_diffrn_reflns_limit_l_max 14
_diffrn_reflns_limit_l_min -14
_diffrn_reflns_number 76623
_diffrn_reflns_theta_full 26.35
_diffrn_reflns_theta_max 26.35
_diffrn_reflns_theta_min 2.20
_exptl_absorpt_coefficient_mu 4.801
_exptl_absorpt_correction_T_max 0.4786
_exptl_absorpt_correction_T_min 0.2436
_exptl_absorpt_correction_type multi-scan
_exptl_absorpt_process_details '(<i>SADABS</i>; Sheldrick, 1996)'
_exptl_crystal_colour colorless
_exptl_crystal_density_diffrn 1.867
_exptl_crystal_density_method 'not measured'
_exptl_crystal_description quader
_exptl_crystal_F_000 1672
_exptl_crystal_size_max 0.41
_exptl_crystal_size_mid 0.38
_exptl_crystal_size_min 0.18
_refine_diff_density_max 0.725
_refine_diff_density_min -0.750
_refine_diff_density_rms 0.082
_refine_ls_extinction_method none
_refine_ls_goodness_of_fit_ref 1.084
_refine_ls_hydrogen_treatment constr
_refine_ls_matrix_type full
_refine_ls_number_parameters 437
_refine_ls_number_reflns 6258
_refine_ls_number_restraints 0
_refine_ls_restrained_S_all 1.084
_refine_ls_R_factor_all 0.0206
_refine_ls_R_factor_gt 0.0185
_refine_ls_shift/su_max 0.002
_refine_ls_shift/su_mean 0.000
_refine_ls_structure_factor_coef Fsqd
_refine_ls_weighting_details 'calc w=1/[\s^2^(Fo^2^)+(0.0129P)^2^+5.3412P] where P=(Fo^2^+2Fc^2^)/3'
_refine_ls_weighting_scheme calc
_refine_ls_wR_factor_gt 0.0409
_refine_ls_wR_factor_ref 0.0418
_reflns_number_gt 5921
_reflns_number_total 6258
_reflns_threshold_expression >2sigma(I)
_cod_data_source_file jm501662b_si_001.cif
_cod_data_source_block azm55
_cod_depositor_comments 'Adding full bibliography for 1518628--1518629.cif.'
_cod_original_sg_symbol_H-M 'P 21/c'
_cod_database_code 1518629

loop_
_symmetry_equiv_pos_as_xyz
'x, y, z'
'-x, y+1/2, -z+1/2'
'-x, -y, -z'
'x, -y-1/2, z-1/2'

loop_
_atom_site_label
_atom_site_type_symbol
_atom_site_fract_x
_atom_site_fract_y
_atom_site_fract_z
_atom_site_U_iso_or_equiv
_atom_site_adp_type
_atom_site_occupancy
_atom_site_symmetry_multiplicity
_atom_site_calc_flag
_atom_site_refinement_flags
_atom_site_disorder_assembly
_atom_site_disorder_group
Pt Pt 0.151159(5) 0.343340(6) 0.562555(7) 0.00850(3) Uani 1 1 d . . .
Cl Cl 0.21332(3) 0.21959(4) 0.48468(5) 0.01561(12) Uani 1 1 d . . .
C1 C 0.09035(14) 0.41818(16) 0.6578(2) 0.0113(5) Uani 1 1 d . . .
C2 C 0.00933(14) 0.41057(17) 0.6277(2) 0.0140(5) Uani 1 1 d . . .
C3 C -0.04106(15) 0.44397(18) 0.6982(2) 0.0183(5) Uani 1 1 d . . .
H3 H -0.0956 0.4391 0.6758 0.022 Uiso 1 1 calc R . .
C4 C -0.01240(15) 0.48414(18) 0.8005(2) 0.0195(6) Uani 1 1 d . . .
H4 H -0.0469 0.5075 0.8479 0.023 Uiso 1 1 calc R . .
C5 C 0.06769(15) 0.48997(17) 0.8332(2) 0.0160(5) Uani 1 1 d . . .
C6 C 0.11861(14) 0.45843(16) 0.7625(2) 0.0123(5) Uani 1 1 d . . .
H6 H 0.1731 0.4642 0.7853 0.015 Uiso 1 1 calc R . .
C7 C -0.01820(14) 0.36221(17) 0.5195(2) 0.0161(5) Uani 1 1 d . . .
H7A H -0.0224 0.4044 0.4548 0.019 Uiso 1 1 calc R . .
H7B H -0.0702 0.3361 0.5222 0.019 Uiso 1 1 calc R . .
N N 0.03872(11) 0.28950(14) 0.50411(17) 0.0122(4) Uani 1 1 d . . .
C8 C 0.02364(16) 0.20903(18) 0.5706(2) 0.0212(6) Uani 1 1 d . . .
H8A H -0.0279 0.1851 0.5416 0.032 Uiso 1 1 calc R . .
H8B H 0.0257 0.2253 0.6507 0.032 Uiso 1 1 calc R . .
H8C H 0.0632 0.1636 0.5634 0.032 Uiso 1 1 calc R . .
C9 C 0.02955(16) 0.26508(19) 0.3820(2) 0.0203(6) Uani 1 1 d . . .
H9A H 0.0653 0.2162 0.3713 0.030 Uiso 1 1 calc R . .
H9B H 0.0414 0.3171 0.3375 0.030 Uiso 1 1 calc R . .
H9C H -0.0241 0.2458 0.3565 0.030 Uiso 1 1 calc R . .
O O 0.09082(11) 0.52655(13) 0.93860(15) 0.0220(4) Uani 1 1 d . . .
C10 C 0.17193(16) 0.53205(19) 0.9785(2) 0.0217(6) Uani 1 1 d . . .
H10A H 0.1951 0.4724 0.9779 0.033 Uiso 1 1 calc R . .
H10B H 0.1801 0.5556 1.0562 0.033 Uiso 1 1 calc R . .
H10C H 0.1965 0.5719 0.9291 0.033 Uiso 1 1 calc R . .
P P 0.26453(3) 0.41299(4) 0.58770(5) 0.00946(12) Uani 1 1 d . . .
C11 C 0.27021(13) 0.52332(16) 0.6548(2) 0.0116(5) Uani 1 1 d . . .
C12 C 0.31964(14) 0.54434(17) 0.7543(2) 0.0145(5) Uani 1 1 d . . .
H12 H 0.3561 0.5013 0.7880 0.017 Uiso 1 1 calc R . .
C13 C 0.31605(15) 0.62756(17) 0.8047(2) 0.0156(5) Uani 1 1 d . . .
H13 H 0.3497 0.6413 0.8729 0.019 Uiso 1 1 calc R . .
C14 C 0.26333(14) 0.69050(16) 0.7551(2) 0.0133(5) Uani 1 1 d . . .
C15 C 0.21511(15) 0.67161(17) 0.6538(2) 0.0166(5) Uani 1 1 d . . .
H15 H 0.1802 0.7157 0.6187 0.020 Uiso 1 1 calc R . .
C16 C 0.21826(14) 0.58827(17) 0.6047(2) 0.0149(5) Uani 1 1 d . . .
H16 H 0.1848 0.5749 0.5362 0.018 Uiso 1 1 calc R . .
C17 C 0.25482(16) 0.77882(18) 0.8118(2) 0.0207(6) Uani 1 1 d . . .
F1 F 0.24203(14) 0.84602(11) 0.73924(17) 0.0450(6) Uani 1 1 d . . .
F2 F 0.31673(11) 0.80034(12) 0.88653(17) 0.0413(5) Uani 1 1 d . . .
F3 F 0.19420(12) 0.77850(14) 0.86919(19) 0.0473(5) Uani 1 1 d . . .
C18 C 0.34393(14) 0.35283(15) 0.6722(2) 0.0106(5) Uani 1 1 d . . .
C19 C 0.41686(14) 0.34046(16) 0.6395(2) 0.0133(5) Uani 1 1 d . . .
H19 H 0.4256 0.3584 0.5659 0.016 Uiso 1 1 calc R . .
C20 C 0.47680(14) 0.30192(17) 0.7141(2) 0.0140(5) Uani 1 1 d . . .
H20 H 0.5263 0.2929 0.6913 0.017 Uiso 1 1 calc R . .
C21 C 0.46419(14) 0.27681(16) 0.8215(2) 0.0123(5) Uani 1 1 d . . .
C22 C 0.39098(14) 0.28593(17) 0.8539(2) 0.0146(5) Uani 1 1 d . . .
H22 H 0.3822 0.2671 0.9271 0.017 Uiso 1 1 calc R . .
C23 C 0.33111(14) 0.32266(17) 0.7786(2) 0.0140(5) Uani 1 1 d . . .
H23 H 0.2807 0.3274 0.7996 0.017 Uiso 1 1 calc R . .
C24 C 0.52982(14) 0.24087(18) 0.9043(2) 0.0168(5) Uani 1 1 d . . .
F4 F 0.52068(10) 0.15322(11) 0.92753(15) 0.0295(4) Uani 1 1 d . . .
F5 F 0.59898(9) 0.24812(13) 0.86941(14) 0.0296(4) Uani 1 1 d . . .
F6 F 0.53564(9) 0.28279(12) 1.00465(13) 0.0264(4) Uani 1 1 d . . .
C25 C 0.29866(14) 0.43780(16) 0.4526(2) 0.0113(5) Uani 1 1 d . . .
C26 C 0.26275(14) 0.40087(17) 0.3506(2) 0.0146(5) Uani 1 1 d . . .
H26 H 0.2168 0.3663 0.3491 0.018 Uiso 1 1 calc R . .
C27 C 0.29387(15) 0.41443(17) 0.2510(2) 0.0173(5) Uani 1 1 d . . .
H27 H 0.2695 0.3890 0.1817 0.021 Uiso 1 1 calc R . .
C28 C 0.36079(15) 0.46526(17) 0.2536(2) 0.0161(5) Uani 1 1 d . A .
C29 C 0.39523(15) 0.50539(17) 0.3535(2) 0.0161(5) Uani 1 1 d . . .
H29 H 0.4401 0.5417 0.3540 0.019 Uiso 1 1 calc R . .
C30 C 0.36389(14) 0.49227(17) 0.4523(2) 0.0145(5) Uani 1 1 d . . .
H30 H 0.3869 0.5205 0.5206 0.017 Uiso 1 1 calc R . .
C31 C 0.39601(17) 0.4780(2) 0.1472(2) 0.0241(6) Uani 1 1 d . . .
F7A F 0.3724(6) 0.4244(9) 0.0659(7) 0.057(3) Uani 0.56(2) 1 d P A 1
F8A F 0.4723(6) 0.4740(13) 0.1685(10) 0.079(4) Uani 0.56(2) 1 d P A 1
F9A F 0.3822(10) 0.5596(4) 0.1062(9) 0.071(4) Uani 0.56(2) 1 d P A 1
F7B F 0.4017(14) 0.3997(9) 0.0953(16) 0.088(6) Uani 0.44(2) 1 d P A 2
F8B F 0.4645(9) 0.5115(11) 0.1589(10) 0.057(4) Uani 0.44(2) 1 d P A 2
F9B F 0.3534(7) 0.5287(17) 0.0711(11) 0.085(6) Uani 0.44(2) 1 d P A 2

loop_
_atom_site_aniso_label
_atom_site_aniso_U_11
_atom_site_aniso_U_22
_atom_site_aniso_U_33
_atom_site_aniso_U_23
_atom_site_aniso_U_13
_atom_site_aniso_U_12
Pt 0.00789(5) 0.00896(5) 0.00871(5) -0.00101(3) 0.00146(3) -0.00037(3)
Cl 0.0177(3) 0.0129(3) 0.0172(3) -0.0030(2) 0.0059(2) 0.0021(2)
C1 0.0127(11) 0.0092(11) 0.0126(11) 0.0009(9) 0.0041(9) 0.0016(9)
C2 0.0123(12) 0.0126(12) 0.0171(12) 0.0010(10) 0.0027(9) -0.0002(9)
C3 0.0116(12) 0.0195(13) 0.0244(14) -0.0019(11) 0.0042(10) 0.0002(10)
C4 0.0183(13) 0.0182(13) 0.0245(14) -0.0057(11) 0.0116(11) 0.0005(10)
C5 0.0211(13) 0.0123(12) 0.0153(12) -0.0028(10) 0.0048(10) -0.0015(10)
C6 0.0097(11) 0.0112(11) 0.0164(12) 0.0001(10) 0.0031(9) -0.0006(9)
C7 0.0092(12) 0.0191(13) 0.0193(13) -0.0020(10) -0.0004(9) 0.0016(10)
N 0.0113(10) 0.0126(10) 0.0127(10) -0.0011(8) 0.0011(8) -0.0015(8)
C8 0.0223(14) 0.0160(13) 0.0259(14) 0.0023(11) 0.0058(11) -0.0078(11)
C9 0.0190(13) 0.0272(15) 0.0136(12) -0.0064(11) -0.0014(10) -0.0029(11)
O 0.0218(10) 0.0270(11) 0.0182(9) -0.0103(8) 0.0062(7) -0.0025(8)
C10 0.0267(15) 0.0215(14) 0.0163(13) -0.0067(11) 0.0013(11) -0.0029(12)
P 0.0081(3) 0.0100(3) 0.0102(3) -0.0006(2) 0.0012(2) 0.0003(2)
C11 0.0091(11) 0.0128(12) 0.0132(11) -0.0009(10) 0.0029(9) -0.0017(9)
C12 0.0134(12) 0.0132(12) 0.0158(12) 0.0011(10) -0.0008(9) 0.0022(10)
C13 0.0145(12) 0.0173(13) 0.0132(12) -0.0018(10) -0.0035(9) -0.0017(10)
C14 0.0120(12) 0.0115(12) 0.0168(12) -0.0023(10) 0.0031(9) -0.0033(9)
C15 0.0151(13) 0.0142(13) 0.0192(13) 0.0002(10) -0.0018(10) 0.0029(10)
C16 0.0149(12) 0.0145(12) 0.0138(12) -0.0027(10) -0.0028(9) 0.0013(10)
C17 0.0225(14) 0.0152(13) 0.0223(14) -0.0029(11) -0.0034(11) 0.0030(11)
F1 0.0828(16) 0.0120(8) 0.0344(11) 0.0003(8) -0.0108(10) 0.0066(9)
F2 0.0404(11) 0.0226(9) 0.0512(12) -0.0197(9) -0.0243(9) 0.0062(8)
F3 0.0489(12) 0.0372(11) 0.0622(14) -0.0260(10) 0.0294(10) -0.0018(9)
C18 0.0102(11) 0.0095(11) 0.0118(11) -0.0003(9) 0.0005(9) -0.0006(9)
C19 0.0134(12) 0.0160(12) 0.0110(11) 0.0002(10) 0.0033(9) 0.0002(10)
C20 0.0106(12) 0.0174(13) 0.0148(12) -0.0001(10) 0.0043(9) 0.0009(9)
C21 0.0118(11) 0.0106(11) 0.0142(12) -0.0008(9) 0.0009(9) 0.0000(9)
C22 0.0157(12) 0.0151(12) 0.0135(12) 0.0039(10) 0.0044(9) 0.0009(10)
C23 0.0093(12) 0.0164(12) 0.0170(12) 0.0020(10) 0.0040(9) 0.0014(9)
C24 0.0123(12) 0.0220(14) 0.0162(12) 0.0032(11) 0.0029(9) 0.0028(10)
F4 0.0275(9) 0.0216(9) 0.0379(10) 0.0122(8) 0.0000(7) 0.0076(7)
F5 0.0100(8) 0.0563(12) 0.0234(8) 0.0122(8) 0.0057(6) 0.0075(7)
F6 0.0201(8) 0.0437(10) 0.0138(7) -0.0005(7) -0.0029(6) 0.0044(7)
C25 0.0118(11) 0.0092(11) 0.0132(11) 0.0009(9) 0.0027(9) 0.0018(9)
C26 0.0132(12) 0.0152(12) 0.0147(12) 0.0021(10) -0.0003(9) -0.0024(10)
C27 0.0224(13) 0.0167(13) 0.0124(12) -0.0001(10) 0.0019(10) -0.0006(10)
C28 0.0189(13) 0.0158(12) 0.0140(12) 0.0026(10) 0.0040(10) 0.0009(10)
C29 0.0154(12) 0.0138(12) 0.0194(13) 0.0018(10) 0.0036(10) -0.0024(10)
C30 0.0165(12) 0.0119(12) 0.0148(12) -0.0010(10) 0.0016(9) -0.0028(9)
C31 0.0301(16) 0.0252(15) 0.0186(14) 0.0002(12) 0.0088(11) -0.0057(12)
F7A 0.085(5) 0.067(7) 0.027(3) -0.027(4) 0.034(3) -0.056(5)
F8A 0.026(3) 0.174(12) 0.041(3) 0.021(6) 0.022(2) 0.005(6)
F9A 0.144(10) 0.036(3) 0.044(5) 0.019(3) 0.055(5) 0.002(4)
F7B 0.180(14) 0.035(5) 0.074(9) -0.024(5) 0.104(9) -0.026(7)
F8B 0.052(7) 0.101(9) 0.020(4) -0.018(5) 0.018(4) -0.058(7)
F9B 0.055(5) 0.169(17) 0.037(5) 0.066(7) 0.024(4) 0.053(7)

loop_
_atom_type_symbol
_atom_type_description
_atom_type_scat_dispersion_real
_atom_type_scat_dispersion_imag
_atom_type_scat_source
C C 0.0033 0.0016 'International Tables Vol C Tables 4.2.6.8 and 6.1.1.4'
H H 0.0000 0.0000 'International Tables Vol C Tables 4.2.6.8 and 6.1.1.4'
N N 0.0061 0.0033 'International Tables Vol C Tables 4.2.6.8 and 6.1.1.4'
O O 0.0106 0.0060 'International Tables Vol C Tables 4.2.6.8 and 6.1.1.4'
F F 0.0171 0.0103 'International Tables Vol C Tables 4.2.6.8 and 6.1.1.4'
P P 0.1023 0.0942 'International Tables Vol C Tables 4.2.6.8 and 6.1.1.4'
Pt Pt -1.7033 8.3905 'International Tables Vol C Tables 4.2.6.8 and 6.1.1.4'
Cl Cl 0.1484 0.1585 'International Tables Vol C Tables 4.2.6.8 and 6.1.1.4'

loop_
_geom_angle_atom_site_label_1
_geom_angle_atom_site_label_2
_geom_angle_atom_site_label_3
_geom_angle
C1 Pt N 81.95(9)
C1 Pt P 101.28(7)
N Pt P 167.90(6)
C1 Pt Cl 162.97(7)
N Pt Cl 91.54(6)
P Pt Cl 88.37(2)
C6 C1 C2 117.7(2)
C6 C1 Pt 126.66(18)
C2 C1 Pt 113.84(17)
C3 C2 C1 120.9(2)
C3 C2 C7 123.0(2)
C1 C2 C7 116.1(2)
C4 C3 C2 120.7(2)
C4 C3 H3 119.7
C2 C3 H3 119.7
C3 C4 C5 119.2(2)
C3 C4 H4 120.4
C5 C4 H4 120.4
O C5 C6 124.2(2)
O C5 C4 115.1(2)
C6 C5 C4 120.7(2)
C5 C6 C1 120.8(2)
C5 C6 H6 119.6
C1 C6 H6 119.6
C2 C7 N 108.92(19)
C2 C7 H7A 109.9
N C7 H7A 109.9
C2 C7 H7B 109.9
N C7 H7B 109.9
H7A C7 H7B 108.3
C8 N C9 108.7(2)
C8 N C7 110.5(2)
C9 N C7 108.77(19)
C8 N Pt 110.98(15)
C9 N Pt 111.82(15)
C7 N Pt 106.03(14)
N C8 H8A 109.5
N C8 H8B 109.5
H8A C8 H8B 109.5
N C8 H8C 109.5
H8A C8 H8C 109.5
H8B C8 H8C 109.5
N C9 H9A 109.5
N C9 H9B 109.5
H9A C9 H9B 109.5
N C9 H9C 109.5
H9A C9 H9C 109.5
H9B C9 H9C 109.5
C5 O C10 118.0(2)
O C10 H10A 109.5
O C10 H10B 109.5
H10A C10 H10B 109.5
O C10 H10C 109.5
H10A C10 H10C 109.5
H10B C10 H10C 109.5
C18 P C11 102.53(11)
C18 P C25 105.46(11)
C11 P C25 101.38(11)
C18 P Pt 115.46(8)
C11 P Pt 118.23(8)
C25 P Pt 112.05(8)
C12 C11 C16 119.0(2)
C12 C11 P 124.18(19)
C16 C11 P 116.77(18)
C13 C12 C11 120.6(2)
C13 C12 H12 119.7
C11 C12 H12 119.7
C14 C13 C12 119.7(2)
C14 C13 H13 120.1
C12 C13 H13 120.1
C13 C14 C15 120.5(2)
C13 C14 C17 120.7(2)
C15 C14 C17 118.8(2)
C16 C15 C14 119.6(2)
C16 C15 H15 120.2
C14 C15 H15 120.2
C15 C16 C11 120.6(2)
C15 C16 H16 119.7
C11 C16 H16 119.7
F1 C17 F2 107.1(2)
F1 C17 F3 105.5(2)
F2 C17 F3 106.2(2)
F1 C17 C14 113.2(2)
F2 C17 C14 112.9(2)
F3 C17 C14 111.4(2)
C19 C18 C23 119.1(2)
C19 C18 P 123.93(18)
C23 C18 P 116.83(18)
C20 C19 C18 120.2(2)
C20 C19 H19 119.9
C18 C19 H19 119.9
C21 C20 C19 119.8(2)
C21 C20 H20 120.1
C19 C20 H20 120.1
C20 C21 C22 120.6(2)
C20 C21 C24 119.9(2)
C22 C21 C24 119.5(2)
C23 C22 C21 119.4(2)
C23 C22 H22 120.3
C21 C22 H22 120.3
C22 C23 C18 120.7(2)
C22 C23 H23 119.6
C18 C23 H23 119.6
F5 C24 F6 106.7(2)
F5 C24 F4 106.3(2)
F6 C24 F4 105.4(2)
F5 C24 C21 113.7(2)
F6 C24 C21 111.7(2)
F4 C24 C21 112.5(2)
C26 C25 C30 119.1(2)
C26 C25 P 121.51(18)
C30 C25 P 119.31(18)
C27 C26 C25 120.3(2)
C27 C26 H26 119.8
C25 C26 H26 119.8
C28 C27 C26 119.6(2)
C28 C27 H27 120.2
C26 C27 H27 120.2
C29 C28 C27 120.7(2)
C29 C28 C31 119.4(2)
C27 C28 C31 119.9(2)
C30 C29 C28 119.6(2)
C30 C29 H29 120.2
C28 C29 H29 120.2
C29 C30 C25 120.5(2)
C29 C30 H30 119.7
C25 C30 H30 119.7
F7A C31 F8B 121.1(7)
F7A C31 F8A 108.6(7)
F7A C31 F9B 75.9(8)
F8B C31 F9B 105.5(8)
F8A C31 F9B 127.3(6)
F7A C31 F9A 106.2(5)
F8B C31 F9A 78.1(7)
F8A C31 F9A 103.7(6)
F8B C31 F7B 105.1(9)
F8A C31 F7B 84.6(9)
F9B C31 F7B 105.0(7)
F9A C31 F7B 131.3(7)
F7A C31 C28 115.8(5)
F8B C31 C28 116.6(6)
F8A C31 C28 111.0(6)
F9B C31 C28 113.3(5)
F9A C31 C28 110.8(4)
F7B C31 C28 110.3(6)

loop_
_geom_bond_atom_site_label_1
_geom_bond_atom_site_label_2
_geom_bond_distance
Pt C1 2.004(2)
Pt N 2.134(2)
Pt P 2.2108(6)
Pt Cl 2.3988(6)
C1 C6 1.406(3)
C1 C2 1.406(3)
C2 C3 1.394(4)
C2 C7 1.493(3)
C3 C4 1.383(4)
C3 H3 0.9500
C4 C5 1.392(4)
C4 H4 0.9500
C5 O 1.374(3)
C5 C6 1.392(3)
C6 H6 0.9500
C7 N 1.500(3)
C7 H7A 0.9900
C7 H7B 0.9900
N C8 1.485(3)
N C9 1.485(3)
C8 H8A 0.9800
C8 H8B 0.9800
C8 H8C 0.9800
C9 H9A 0.9800
C9 H9B 0.9800
C9 H9C 0.9800
O C10 1.423(3)
C10 H10A 0.9800
C10 H10B 0.9800
C10 H10C 0.9800
P C18 1.821(2)
P C11 1.830(2)
P C25 1.834(2)
C11 C12 1.392(3)
C11 C16 1.398(3)
C12 C13 1.387(4)
C12 H12 0.9500
C13 C14 1.384(4)
C13 H13 0.9500
C14 C15 1.391(3)
C14 C17 1.501(4)
C15 C16 1.382(4)
C15 H15 0.9500
C16 H16 0.9500
C17 F1 1.322(3)
C17 F2 1.331(3)
C17 F3 1.340(3)
C18 C19 1.394(3)
C18 C23 1.394(3)
C19 C20 1.390(3)
C19 H19 0.9500
C20 C21 1.381(3)
C20 H20 0.9500
C21 C22 1.392(3)
C21 C24 1.493(3)
C22 C23 1.383(3)
C22 H22 0.9500
C23 H23 0.9500
C24 F5 1.334(3)
C24 F6 1.340(3)
C24 F4 1.354(3)
C25 C26 1.395(3)
C25 C30 1.397(3)
C26 C27 1.390(3)
C26 H26 0.9500
C27 C28 1.387(4)
C27 H27 0.9500
C28 C29 1.386(4)
C28 C31 1.500(4)
C29 C30 1.383(3)
C29 H29 0.9500
C30 H30 0.9500
C31 F7A 1.278(9)
C31 F8B 1.280(12)
C31 F8A 1.316(12)
C31 F9B 1.321(9)
C31 F9A 1.323(9)
C31 F7B 1.335(12)

loop_
_geom_torsion_atom_site_label_1
_geom_torsion_atom_site_label_2
_geom_torsion_atom_site_label_3
_geom_torsion_atom_site_label_4
_geom_torsion
N Pt C1 C6 154.5(2)
P Pt C1 C6 -37.3(2)
Cl Pt C1 C6 86.2(3)
N Pt C1 C2 -9.86(18)
P Pt C1 C2 158.32(16)
Cl Pt C1 C2 -78.2(3)
C6 C1 C2 C3 1.6(4)
Pt C1 C2 C3 167.5(2)
C6 C1 C2 C7 -176.2(2)
Pt C1 C2 C7 -10.3(3)
C1 C2 C3 C4 -1.1(4)
C7 C2 C3 C4 176.6(2)
C2 C3 C4 C5 -0.8(4)
C3 C4 C5 O -176.7(2)
C3 C4 C5 C6 2.0(4)
O C5 C6 C1 177.1(2)
C4 C5 C6 C1 -1.4(4)
C2 C1 C6 C5 -0.4(4)
Pt C1 C6 C5 -164.19(19)
C3 C2 C7 N -144.1(2)
C1 C2 C7 N 33.6(3)
C2 C7 N C8 82.1(2)
C2 C7 N C9 -158.6(2)
C2 C7 N Pt -38.2(2)
C1 Pt N C8 -93.15(17)
P Pt N C8 160.4(2)
Cl Pt N C8 71.05(16)
C1 Pt N C9 145.25(18)
P Pt N C9 38.8(4)
Cl Pt N C9 -50.55(16)
C1 Pt N C7 26.84(15)
P Pt N C7 -79.6(3)
Cl Pt N C7 -168.95(14)
C6 C5 O C10 -0.4(4)
C4 C5 O C10 178.2(2)
C1 Pt P C18 109.80(11)
N Pt P C18 -145.8(3)
Cl Pt P C18 -56.06(9)
C1 Pt P C11 -12.10(11)
N Pt P C11 92.3(3)
Cl Pt P C11 -177.97(9)
C1 Pt P C25 -129.44(11)
N Pt P C25 -25.0(3)
Cl Pt P C25 64.70(8)
C18 P C11 C12 -6.7(2)
C25 P C11 C12 -115.6(2)
Pt P C11 C12 121.5(2)
C18 P C11 C16 176.66(19)
C25 P C11 C16 67.8(2)
Pt P C11 C16 -55.1(2)
C16 C11 C12 C13 1.7(4)
P C11 C12 C13 -174.84(19)
C11 C12 C13 C14 -0.5(4)
C12 C13 C14 C15 -1.4(4)
C12 C13 C14 C17 176.1(2)
C13 C14 C15 C16 2.2(4)
C17 C14 C15 C16 -175.4(2)
C14 C15 C16 C11 -1.0(4)
C12 C11 C16 C15 -0.9(4)
P C11 C16 C15 175.9(2)
C13 C14 C17 F1 143.0(3)
C15 C14 C17 F1 -39.4(3)
C13 C14 C17 F2 21.1(4)
C15 C14 C17 F2 -161.3(2)
C13 C14 C17 F3 -98.3(3)
C15 C14 C17 F3 79.2(3)
C11 P C18 C19 -99.1(2)
C25 P C18 C19 6.6(2)
Pt P C18 C19 130.88(19)
C11 P C18 C23 76.9(2)
C25 P C18 C23 -177.38(19)
Pt P C18 C23 -53.1(2)
C23 C18 C19 C20 -2.7(4)
P C18 C19 C20 173.23(19)
C18 C19 C20 C21 -0.7(4)
C19 C20 C21 C22 3.0(4)
C19 C20 C21 C24 -176.1(2)
C20 C21 C22 C23 -1.7(4)
C24 C21 C22 C23 177.4(2)
C21 C22 C23 C18 -1.8(4)
C19 C18 C23 C22 4.0(4)
P C18 C23 C22 -172.2(2)
C20 C21 C24 F5 8.7(3)
C22 C21 C24 F5 -170.3(2)
C20 C21 C24 F6 129.6(2)
C22 C21 C24 F6 -49.5(3)
C20 C21 C24 F4 -112.1(3)
C22 C21 C24 F4 68.8(3)
C18 P C25 C26 115.3(2)
C11 P C25 C26 -138.2(2)
Pt P C25 C26 -11.1(2)
C18 P C25 C30 -62.3(2)
C11 P C25 C30 44.3(2)
Pt P C25 C30 171.29(17)
C30 C25 C26 C27 3.2(4)
P C25 C26 C27 -174.34(19)
C25 C26 C27 C28 -0.2(4)
C26 C27 C28 C29 -2.4(4)
C26 C27 C28 C31 178.3(2)
C27 C28 C29 C30 2.0(4)
C31 C28 C29 C30 -178.6(2)
C28 C29 C30 C25 1.0(4)
C26 C25 C30 C29 -3.7(4)
P C25 C30 C29 173.98(19)
C29 C28 C31 F7A 165.1(8)
C27 C28 C31 F7A -15.6(8)
C29 C28 C31 F8B 12.9(10)
C27 C28 C31 F8B -167.8(10)
C29 C28 C31 F8A 40.7(10)
C27 C28 C31 F8A -140.0(9)
C29 C28 C31 F9B -109.9(13)
C27 C28 C31 F9B 69.4(13)
C29 C28 C31 F9A -74.0(8)
C27 C28 C31 F9A 105.4(8)
C29 C28 C31 F7B 132.7(13)
C27 C28 C31 F7B -48.0(13)
